data_2239396
loop_
_publ_author_name
'Shotonwa, Ibukun O.'
'Boer\'e, Ren\'e T.'

_publ_section_title
;
 4-Thiocarbamoylpyridin-1-ium iodide
;
_journal_coeditor_code RN2122
_journal_issue 3
_journal_name_full 'Acta Crystallographica Section E'
_journal_page_first o340
_journal_page_last o341
_journal_paper_doi 10.1107/S1600536814003511
_journal_volume 70
_journal_year 2014
_chemical_formula_iupac 'C6 H7 N2 S +, I -'
_chemical_formula_moiety 'C6 H7 N2 S +, I -'
_chemical_formula_sum 'C6 H7 I N2 S'
_chemical_formula_weight 266.10
_chemical_name_systematic
;
4-Thiocarbamoylpyridine hydroiodide
;
_space_group_crystal_system monoclinic
_space_group_IT_number 15
_space_group_name_Hall '-C 2yc'
_space_group_name_H-M_alt 'C 1 2/c 1'
_symmetry_space_group_name_Hall '-C 2yc'
_symmetry_space_group_name_H-M 'C 1 2/c 1'
_atom_sites_solution_hydrogens difmap
_atom_sites_solution_primary direct
_atom_sites_solution_secondary difmap
_audit_creation_method SHELXL-2013
_cell_angle_alpha 90
_cell_angle_beta 101.1650(10)
_cell_angle_gamma 90
_cell_formula_units_Z 16
_cell_length_a 18.7580(11)
_cell_length_b 7.7476(4)
_cell_length_c 24.1784(14)
_cell_measurement_reflns_used 9990
_cell_measurement_temperature 173(2)
_cell_measurement_theta_max 27.43
_cell_measurement_theta_min 2.53
_cell_volume 3447.3(3)
_computing_cell_refinement 'SAINT-Plus (Bruker, 2008)'
_computing_data_collection 'APEX2 (Bruker, 2008)'
_computing_data_reduction 'SAINT-Plus (Bruker, 2008)'
_computing_molecular_graphics 'Mercury (Macrae <i>et al.</i>, 2006)'
_computing_publication_material 'publCIF (Westrip, 2010)'
_computing_structure_refinement 'SHELXL-2013 (Sheldrick, 2008)'
_computing_structure_solution 'SHELXS97 (Sheldrick, 2008)'
_diffrn_ambient_temperature 173(2)
_diffrn_detector_area_resol_mean 66.06
_diffrn_measured_fraction_theta_full 0.998
_diffrn_measured_fraction_theta_max 0.997
_diffrn_measurement_device_type
;
Bruker APEXII CCD area-detector
;
_diffrn_measurement_method '\f and \w scans'
_diffrn_radiation_monochromator graphite
_diffrn_radiation_type MoK\a
_diffrn_radiation_wavelength 0.71073
_diffrn_reflns_av_R_equivalents 0.0200
_diffrn_reflns_limit_h_max 24
_diffrn_reflns_limit_h_min -24
_diffrn_reflns_limit_k_max 10
_diffrn_reflns_limit_k_min -10
_diffrn_reflns_limit_l_max 31
_diffrn_reflns_limit_l_min -31
_diffrn_reflns_number 19180
_diffrn_reflns_theta_full 25.250
_diffrn_reflns_theta_max 27.444
_diffrn_reflns_theta_min 1.717
_exptl_absorpt_coefficient_mu 3.887
_exptl_absorpt_correction_T_max 0.7456
_exptl_absorpt_correction_T_min 0.5406
_exptl_absorpt_correction_type multi-scan
_exptl_absorpt_process_details
;
(SADABS; Bruker, 2008)
;
_exptl_crystal_colour orange
_exptl_crystal_density_diffrn 2.051
_exptl_crystal_description Block
_exptl_crystal_F_000 2016
_exptl_crystal_size_max 0.309
_exptl_crystal_size_mid 0.233
_exptl_crystal_size_min 0.181
_refine_diff_density_max 0.303
_refine_diff_density_min -0.355
_refine_ls_extinction_method none
_refine_ls_goodness_of_fit_ref 1.075
_refine_ls_hydrogen_treatment mixed
_refine_ls_matrix_type full
_refine_ls_number_parameters 199
_refine_ls_number_reflns 3923
_refine_ls_number_restraints 0
_refine_ls_restrained_S_all 1.075
_refine_ls_R_factor_all 0.0163
_refine_ls_R_factor_gt 0.0144
_refine_ls_shift/su_max 0.003
_refine_ls_shift/su_mean 0.000
_refine_ls_structure_factor_coef Fsqd
_refine_ls_weighting_details 'w=1/[\s^2^(Fo^2^)+(0.0140P)^2^+2.9155P] where P=(Fo^2^+2Fc^2^)/3'
_refine_ls_weighting_scheme calc
_refine_ls_wR_factor_gt 0.0329
_refine_ls_wR_factor_ref 0.0336
_reflns_number_gt 3684
_reflns_number_total 3923
_reflns_threshold_expression I>2\s(I)
_cod_data_source_file rn2122sup1.cif
_cod_data_source_block I
_cod_database_code 2239396
_cod_database_fobs_code 2239396
_shelx_space_group_comment
;
The symmetry employed for this shelxl refinement is uniquely defined
by the following loop, which should always be used as a source of
symmetry information in preference to the above space-group names.
They are only intended as comments.
;
_shelx_estimated_absorpt_t_min 0.380
_shelx_estimated_absorpt_t_max 0.540
_shelxl_version_number 2.013

loop_
_space_group_symop_operation_xyz
'x, y, z'
'-x, y, -z+1/2'
'x+1/2, y+1/2, z'
'-x+1/2, y+1/2, -z+1/2'
'-x, -y, -z'
'x, -y, z-1/2'
'-x+1/2, -y+1/2, -z'
'x+1/2, -y+1/2, z-1/2'

loop_
_atom_site_type_symbol
_atom_site_label
_atom_site_fract_x
_atom_site_fract_y
_atom_site_fract_z
_atom_site_U_iso_or_equiv
_atom_site_adp_type
_atom_site_calc_flag
_atom_site_occupancy
I I1 0.73295(2) 0.78676(2) 0.40917(2) 0.02306(4) Uani d 1
I I2 0.50416(2) -0.34932(2) 0.65408(2) 0.02433(4) Uani d 1
S S1 0.23724(3) 0.15493(7) 0.82498(2) 0.03064(11) Uani d 1
N N1 0.32690(10) 0.4190(2) 0.83135(8) 0.0322(4) Uani d 1
H H1A 0.3653(13) 0.467(3) 0.8274(10) 0.039 Uiso d 1
H H1B 0.3022(13) 0.473(3) 0.8524(10) 0.039 Uiso d 1
N N2 0.42894(8) 0.0542(2) 0.69703(6) 0.0237(3) Uani d 1
H H2 0.4497(11) 0.014(3) 0.6721(9) 0.028 Uiso d 1
C C1 0.30728(10) 0.2657(2) 0.81067(7) 0.0221(4) Uani d 1
C C2 0.35203(9) 0.1918(2) 0.77127(7) 0.0201(3) Uani d 1
C C3 0.38691(10) 0.2986(2) 0.73855(8) 0.0226(4) Uani d 1
H H3 0.3849 0.4204 0.7424 0.027 Uiso calc 1
C C4 0.42429(10) 0.2264(2) 0.70060(8) 0.0238(4) Uani d 1
H H4 0.4467 0.2983 0.6771 0.029 Uiso calc 1
C C5 0.39722(10) -0.0526(2) 0.72831(8) 0.0258(4) Uani d 1
H H5 0.4018 -0.1740 0.7247 0.031 Uiso calc 1
C C6 0.35787(10) 0.0139(2) 0.76581(8) 0.0253(4) Uani d 1
H H6 0.3348 -0.0613 0.7879 0.030 Uiso calc 1
S S2 0.48535(3) 0.15223(6) 0.57798(2) 0.02810(10) Uani d 1
N N3 0.59993(10) -0.0467(2) 0.58319(8) 0.0304(4) Uani d 1
H H3A 0.6393(13) -0.078(3) 0.5779(10) 0.036 Uiso d 1
H H3B 0.5804(13) -0.120(3) 0.6025(10) 0.036 Uiso d 1
N N4 0.66095(9) 0.4143(2) 0.45727(7) 0.0294(4) Uani d 1
H H4A 0.6785(12) 0.483(3) 0.4351(9) 0.035 Uiso d 1
C C7 0.56575(10) 0.0956(2) 0.56424(7) 0.0209(4) Uani d 1
C C8 0.60102(9) 0.2080(2) 0.52709(7) 0.0203(4) Uani d 1
C C9 0.64262(10) 0.1370(2) 0.49061(8) 0.0244(4) Uani d 1
H H9 0.6511 0.0161 0.4904 0.029 Uiso calc 1
C C10 0.67111(11) 0.2439(3) 0.45512(8) 0.0287(4) Uani d 1
H H10 0.6979 0.1969 0.4291 0.034 Uiso calc 1
C C11 0.62265(11) 0.4872(3) 0.49209(8) 0.0299(4) Uani d 1
H H11 0.6173 0.6091 0.4926 0.036 Uiso calc 1
C C12 0.59099(10) 0.3860(2) 0.52727(8) 0.0259(4) Uani d 1
H H12 0.5626 0.4369 0.5514 0.031 Uiso calc 1

loop_
_atom_site_aniso_label
_atom_site_aniso_U_11
_atom_site_aniso_U_22
_atom_site_aniso_U_33
_atom_site_aniso_U_12
_atom_site_aniso_U_13
_atom_site_aniso_U_23
I1 0.02298(6) 0.02070(6) 0.02617(6) -0.00052(4) 0.00639(5) 0.00397(4)
I2 0.02670(7) 0.01916(6) 0.02859(7) 0.00127(5) 0.00896(5) 0.00029(5)
S1 0.0295(3) 0.0312(3) 0.0355(3) -0.0050(2) 0.0170(2) -0.0023(2)
N1 0.0314(9) 0.0302(10) 0.0400(10) -0.0058(8) 0.0195(8) -0.0138(8)
N2 0.0205(8) 0.0296(9) 0.0216(8) 0.0028(6) 0.0058(6) -0.0056(6)
C1 0.0227(9) 0.0233(9) 0.0211(8) 0.0025(7) 0.0060(7) 0.0004(7)
C2 0.0185(8) 0.0228(9) 0.0186(8) 0.0012(7) 0.0029(7) -0.0017(7)
C3 0.0246(9) 0.0197(9) 0.0235(9) -0.0001(7) 0.0048(7) -0.0003(7)
C4 0.0246(9) 0.0248(9) 0.0226(9) -0.0017(7) 0.0056(7) 0.0002(7)
C5 0.0270(10) 0.0198(9) 0.0304(10) 0.0022(7) 0.0052(8) -0.0026(7)
C6 0.0280(10) 0.0206(9) 0.0287(9) -0.0006(8) 0.0086(8) 0.0014(7)
S2 0.0268(2) 0.0295(3) 0.0317(2) 0.00596(19) 0.0148(2) 0.0049(2)
N3 0.0259(9) 0.0295(9) 0.0392(10) 0.0061(7) 0.0150(8) 0.0130(8)
N4 0.0259(8) 0.0325(9) 0.0284(8) -0.0097(7) 0.0017(7) 0.0105(7)
C7 0.0219(9) 0.0219(9) 0.0194(8) -0.0004(7) 0.0053(7) -0.0006(7)
C8 0.0185(8) 0.0213(9) 0.0204(8) -0.0016(7) 0.0018(7) 0.0005(7)
C9 0.0229(9) 0.0250(10) 0.0263(9) -0.0019(7) 0.0073(7) -0.0004(7)
C10 0.0260(10) 0.0353(11) 0.0261(9) -0.0044(8) 0.0082(8) 0.0019(8)
C11 0.0295(10) 0.0212(9) 0.0358(11) -0.0043(8) -0.0020(8) 0.0061(8)
C12 0.0278(10) 0.0225(9) 0.0267(9) -0.0002(8) 0.0036(8) -0.0004(7)

loop_
_atom_type_symbol
_atom_type_description
_atom_type_scat_dispersion_real
_atom_type_scat_dispersion_imag
_atom_type_scat_source
C C 0.0033 0.0016 'International Tables Vol C Tables 4.2.6.8 and 6.1.1.4'
H H 0.0000 0.0000 'International Tables Vol C Tables 4.2.6.8 and 6.1.1.4'
N N 0.0061 0.0033 'International Tables Vol C Tables 4.2.6.8 and 6.1.1.4'
S S 0.1246 0.1234 'International Tables Vol C Tables 4.2.6.8 and 6.1.1.4'
I I -0.4742 1.8119 'International Tables Vol C Tables 4.2.6.8 and 6.1.1.4'

loop_
_exptl_crystal_face_index_h
_exptl_crystal_face_index_k
_exptl_crystal_face_index_l
_exptl_crystal_face_perp_dist
-1.00 1.00 0.00 0.1190
-1.00 -1.00 1.00 0.1580
-1.00 0.00 0.00 0.0380
1.00 0.00 0.00 0.0980
-1.00 0.00 -1.00 0.1030
1.00 0.00 1.00 0.1290
0.00 0.00 1.00 0.1490
0.00 0.00 -1.00 0.1460
1.00 0.00 -1.00 0.1230
-1.00 0.00 1.00 0.1100
1.00 -1.00 0.00 0.1240
1.00 1.00 -1.00 0.1230
2.00 1.00 0.00 0.0750
-2.00 -1.00 0.00 0.1060
2.00 -1.00 -1.00 0.0980
2.00 -1.00 1.00 0.1150

loop_
_geom_angle_atom_site_label_1
_geom_angle_atom_site_label_2
_geom_angle_atom_site_label_3
_geom_angle
C1 N1 H1A 123.0(17)
C1 N1 H1B 121.3(16)
H1A N1 H1B 115(2)
C5 N2 C4 122.57(16)
C5 N2 H2 120.0(15)
C4 N2 H2 117.2(15)
N1 C1 C2 115.93(16)
N1 C1 S1 124.24(14)
C2 C1 S1 119.83(14)
C6 C2 C3 118.73(16)
C6 C2 C1 120.18(16)
C3 C2 C1 121.07(16)
C4 C3 C2 119.58(17)
C4 C3 H3 120.2
C2 C3 H3 120.2
N2 C4 C3 119.64(17)
N2 C4 H4 120.2
C3 C4 H4 120.2
N2 C5 C6 119.70(17)
N2 C5 H5 120.1
C6 C5 H5 120.1
C5 C6 C2 119.74(17)
C5 C6 H6 120.1
C2 C6 H6 120.1
C7 N3 H3A 126.7(17)
C7 N3 H3B 120.9(16)
H3A N3 H3B 112(2)
C11 N4 C10 122.80(17)
C11 N4 H4A 116.7(15)
C10 N4 H4A 120.5(15)
N3 C7 C8 117.14(16)
N3 C7 S2 123.51(15)
C8 C7 S2 119.32(13)
C12 C8 C9 118.95(17)
C12 C8 C7 119.98(16)
C9 C8 C7 121.04(16)
C10 C9 C8 119.26(18)
C10 C9 H9 120.4
C8 C9 H9 120.4
N4 C10 C9 119.73(18)
N4 C10 H10 120.1
C9 C10 H10 120.1
N4 C11 C12 119.95(18)
N4 C11 H11 120.0
C12 C11 H11 120.0
C11 C12 C8 119.26(18)
C11 C12 H12 120.4
C8 C12 H12 120.4

loop_
_geom_bond_atom_site_label_1
_geom_bond_atom_site_label_2
_geom_bond_distance
S1 C1 1.6608(19)
N1 C1 1.313(3)
N1 H1A 0.83(2)
N1 H1B 0.86(2)
N2 C5 1.336(2)
N2 C4 1.341(2)
N2 H2 0.84(2)
C1 C2 1.500(2)
C2 C6 1.391(2)
C2 C3 1.392(2)
C3 C4 1.377(3)
C3 H3 0.9500
C4 H4 0.9500
C5 C6 1.376(3)
C5 H5 0.9500
C6 H6 0.9500
S2 C7 1.6648(18)
N3 C7 1.312(2)
N3 H3A 0.81(2)
N3 H3B 0.86(2)
N4 C11 1.334(3)
N4 C10 1.336(3)
N4 H4A 0.86(2)
C7 C8 1.494(2)
C8 C12 1.392(3)
C8 C9 1.399(2)
C9 C10 1.373(3)
C9 H9 0.9500
C10 H10 0.9500
C11 C12 1.374(3)
C11 H11 0.9500
C12 H12 0.9500

loop_
_geom_hbond_atom_site_label_D
_geom_hbond_atom_site_label_H
_geom_hbond_atom_site_label_A
_geom_hbond_site_symmetry_A
_geom_hbond_distance_DH
_geom_hbond_distance_HA
_geom_hbond_distance_DA
_geom_hbond_angle_DHA
N1 H1A I2 2_666 0.83(2) 2.79(2) 3.5996(18) 164(2)
N1 H1B I1 8_466 0.86(2) 2.78(3) 3.6232(17) 167(2)
N2 H2 I2 . 0.84(2) 3.06(2) 3.6622(16) 131.0(18)
N2 H2 S2 . 0.84(2) 2.71(2) 3.3410(16) 133.2(18)
N3 H3A I1 7_656 0.81(2) 2.86(2) 3.6188(17) 157(2)
N3 H3B I2 . 0.86(2) 2.73(3) 3.5854(18) 173(2)
N4 H4A I1 . 0.86(2) 2.69(2) 3.4804(17) 152.9(19)
C4 H4 I2 1_565 0.95 3.03 3.8684(19) 148.6
C4 H4 S2 . 0.95 2.87 3.4275(19) 118.8

loop_
_geom_torsion_atom_site_label_1
_geom_torsion_atom_site_label_2
_geom_torsion_atom_site_label_3
_geom_torsion_atom_site_label_4
_geom_torsion
N1 C1 C2 C6 152.73(19)
S1 C1 C2 C6 -28.0(2)
N1 C1 C2 C3 -28.9(3)
S1 C1 C2 C3 150.45(15)
C6 C2 C3 C4 1.9(3)
C1 C2 C3 C4 -176.50(17)
C5 N2 C4 C3 1.4(3)
C2 C3 C4 N2 -2.4(3)
C4 N2 C5 C6 0.2(3)
N2 C5 C6 C2 -0.6(3)
C3 C2 C6 C5 -0.4(3)
C1 C2 C6 C5 178.03(17)
N3 C7 C8 C12 -148.94(18)
S2 C7 C8 C12 32.8(2)
N3 C7 C8 C9 32.9(3)
S2 C7 C8 C9 -145.37(15)
C12 C8 C9 C10 -1.4(3)
C7 C8 C9 C10 176.76(17)
C11 N4 C10 C9 -1.3(3)
C8 C9 C10 N4 2.3(3)
C10 N4 C11 C12 -0.8(3)
N4 C11 C12 C8 1.7(3)
C9 C8 C12 C11 -0.6(3)
C7 C8 C12 C11 -178.77(17)
